data_7108664
loop_
_publ_author_name
'Vjekoslav Strukil'
'Boris Bartolec'
'Tomislav Portada'
'Ivica Dilovic'
'Ivan Halasz'
'Davor Margetic'

_publ_section_title
;
 One-pot mechanosynthesis of aromatic amides and dipeptides from
 carboxylic acids and amines
;
_journal_name_full Chem.Commun.
_journal_page_first 12100
_journal_paper_doi 10.1039/c2cc36613d
_journal_volume 48
_journal_year 2012
_chemical_compound_source 'chemical synthesis'
_chemical_formula_moiety 'C16 H16 N2 O2'
_chemical_formula_sum 'C16 H16 N2 O2'
_chemical_formula_weight 268.31
_chemical_name_systematic
;
?
;
_space_group_IT_number 15
_symmetry_cell_setting monoclinic
_symmetry_Int_Tables_number 15
_symmetry_space_group_name_Hall '-C 2yc'
_symmetry_space_group_name_H-M 'C 1 2/c 1'
_atom_sites_solution_hydrogens geom
_atom_sites_solution_primary direct
_atom_sites_solution_secondary difmap
_audit_creation_method SHELXL-97
_cell_angle_alpha 90.00
_cell_angle_beta 91.721(19)
_cell_angle_gamma 90.00
_cell_formula_units_Z 8
_cell_length_a 17.179(4)
_cell_length_b 5.0906(7)
_cell_length_c 29.764(6)
_cell_measurement_reflns_used 1441
_cell_measurement_temperature 293
_cell_measurement_theta_max 26.3797
_cell_measurement_theta_min 4.1529
_cell_volume 2601.7(9)
_computing_cell_refinement
;
CrysAlisPro, Oxford Diffraction Ltd.,
Version 1.171.34.44 (release 25-10-2010 CrysAlis171 .NET)
(compiled Oct 25 2010,18:11:34)
;
_computing_data_collection
;
CrysAlisPro, Oxford Diffraction Ltd.,
Version 1.171.34.44 (release 25-10-2010 CrysAlis171 .NET)
(compiled Oct 25 2010,18:11:34)
;
_computing_data_reduction
;
CrysAlisPro, Oxford Diffraction Ltd.,
Version 1.171.34.44 (release 25-10-2010 CrysAlis171 .NET)
(compiled Oct 25 2010,18:11:34)
;
_computing_structure_refinement 'SHELXL-97 (Sheldrick, 2008)'
_computing_structure_solution SIR-2004
_diffrn_ambient_temperature 293
_diffrn_detector_area_resol_mean 16.3426
_diffrn_measured_fraction_theta_full 0.974
_diffrn_measured_fraction_theta_max 0.974
_diffrn_measurement_device_type 'Xcalibur, Sapphire3'
_diffrn_measurement_method '\w scans'
_diffrn_orient_matrix_UB_11 -0.0160875000
_diffrn_orient_matrix_UB_12 -0.0637132000
_diffrn_orient_matrix_UB_13 -0.0192357000
_diffrn_orient_matrix_UB_21 0.0377323000
_diffrn_orient_matrix_UB_22 -0.0169109000
_diffrn_orient_matrix_UB_23 -0.0083515000
_diffrn_orient_matrix_UB_31 0.0032801000
_diffrn_orient_matrix_UB_32 -0.1224925000
_diffrn_orient_matrix_UB_33 0.0111552000
_diffrn_radiation_collimation '1.0 mm'
_diffrn_radiation_monochromator graphite
_diffrn_radiation_source 'Enhance (Mo) X-ray Source'
_diffrn_radiation_type MoK\a
_diffrn_radiation_wavelength 0.71073
_diffrn_reflns_av_R_equivalents 0.0000
_diffrn_reflns_av_sigmaI/netI 0.1918
_diffrn_reflns_limit_h_max 20
_diffrn_reflns_limit_h_min -20
_diffrn_reflns_limit_k_max 6
_diffrn_reflns_limit_k_min -6
_diffrn_reflns_limit_l_max 35
_diffrn_reflns_limit_l_min -34
_diffrn_reflns_number 2626
_diffrn_reflns_theta_full 24.99
_diffrn_reflns_theta_max 24.99
_diffrn_reflns_theta_min 4.18
_exptl_absorpt_coefficient_mu 0.092
_exptl_absorpt_correction_T_max 1.00000
_exptl_absorpt_correction_T_min 0.73655
_exptl_absorpt_correction_type multi-scan
_exptl_absorpt_process_details
;
CrysAlisPro, Oxford Diffraction Ltd.,
Version 1.171.34.44 (release 25-10-2010 CrysAlis171 .NET)
(compiled Oct 25 2010,18:11:34)
Empirical absorption correction using spherical harmonics,
implemented in SCALE3 ABSPACK scaling algorithm.
;
_exptl_crystal_colour colorless
_exptl_crystal_density_diffrn 1.370
_exptl_crystal_density_method 'not measured'
_exptl_crystal_description needle
_exptl_crystal_F_000 1136
_exptl_crystal_size_max 0.80
_exptl_crystal_size_mid 0.05
_exptl_crystal_size_min 0.05
_refine_diff_density_max 0.379
_refine_diff_density_min -0.391
_refine_diff_density_rms 0.101
_refine_ls_extinction_method none
_refine_ls_goodness_of_fit_ref 1.145
_refine_ls_hydrogen_treatment constr
_refine_ls_matrix_type full
_refine_ls_number_parameters 182
_refine_ls_number_reflns 2626
_refine_ls_number_restraints 0
_refine_ls_restrained_S_all 1.145
_refine_ls_R_factor_all 0.1720
_refine_ls_R_factor_gt 0.1129
_refine_ls_shift/su_max 0.000
_refine_ls_shift/su_mean 0.000
_refine_ls_structure_factor_coef Fsqd
_refine_ls_weighting_details 'calc w=1/[\s^2^(Fo^2^)+(0.1661P)^2^+0.0000P] where P=(Fo^2^+2Fc^2^)/3'
_refine_ls_weighting_scheme calc
_refine_ls_wR_factor_gt 0.3349
_refine_ls_wR_factor_ref 0.3593
_reflns_number_gt 1421
_reflns_number_total 2626
_reflns_threshold_expression >2\s(I)
_cod_data_source_file c2cc36613d.txt
_cod_data_source_block 4
_cod_database_code 7108664

loop_
_symmetry_equiv_pos_as_xyz
'x, y, z'
'-x, y, -z+1/2'
'x+1/2, y+1/2, z'
'-x+1/2, y+1/2, -z+1/2'
'-x, -y, -z'
'x, -y, z-1/2'
'-x+1/2, -y+1/2, -z'
'x+1/2, -y+1/2, z-1/2'

loop_
_atom_site_label
_atom_site_type_symbol
_atom_site_fract_x
_atom_site_fract_y
_atom_site_fract_z
_atom_site_U_iso_or_equiv
_atom_site_adp_type
_atom_site_occupancy
_atom_site_symmetry_multiplicity
_atom_site_calc_flag
_atom_site_refinement_flags
O1 O 0.2442(4) 0.2270(10) 0.39591(19) 0.0506(18) Uani 1 1 d .
O2 O 0.3857(4) 0.7222(10) 0.52167(19) 0.0480(17) Uani 1 1 d .
N2 N 0.4182(3) 0.2931(12) 0.5353(2) 0.0326(16) Uani 1 1 d .
H2 H 0.4109 0.1356 0.5256 0.039 Uiso 1 1 calc R
N1 N 0.2255(4) 0.6600(12) 0.3784(2) 0.0358(16) Uani 1 1 d .
H1 H 0.2314 0.8171 0.3885 0.043 Uiso 1 1 calc R
C6 C 0.1358(5) 0.4437(17) 0.3251(3) 0.042(2) Uani 1 1 d .
H6 H 0.1233 0.3191 0.3466 0.051 Uiso 1 1 calc R
C2 C 0.2939(4) 0.5517(15) 0.4466(3) 0.0321(18) Uani 1 1 d .
H2A H 0.3305 0.6850 0.4374 0.039 Uiso 1 1 calc R
H2B H 0.2562 0.6396 0.4650 0.039 Uiso 1 1 calc R
C12 C 0.5251(4) 0.1260(17) 0.5806(3) 0.041(2) Uani 1 1 d .
H12 H 0.5290 -0.0129 0.5605 0.049 Uiso 1 1 calc R
C5 C 0.1895(4) 0.6344(14) 0.3351(2) 0.0272(17) Uani 1 1 d .
C4 C 0.3804(5) 0.4857(14) 0.5123(2) 0.0319(19) Uani 1 1 d .
C16 C 0.4612(5) 0.5237(17) 0.6036(3) 0.040(2) Uani 1 1 d .
H16 H 0.4236 0.6529 0.5987 0.048 Uiso 1 1 calc R
C14 C 0.5669(5) 0.3422(19) 0.6484(3) 0.052(3) Uani 1 1 d .
H14 H 0.5994 0.3475 0.6739 0.062 Uiso 1 1 calc R
C10 C 0.2083(5) 0.8236(16) 0.3039(3) 0.043(2) Uani 1 1 d .
H10 H 0.2439 0.9557 0.3111 0.051 Uiso 1 1 calc R
C3 C 0.3325(4) 0.3911(15) 0.4731(2) 0.0326(18) Uani 1 1 d .
H3A H 0.3670 0.2912 0.4543 0.039 Uiso 1 1 calc R
H3B H 0.2951 0.2675 0.4846 0.039 Uiso 1 1 calc R
C11 C 0.4686(4) 0.3211(15) 0.5737(3) 0.0338(19) Uani 1 1 d .
C15 C 0.5113(5) 0.5332(19) 0.6417(3) 0.047(2) Uani 1 1 d .
H15 H 0.5068 0.6687 0.6625 0.057 Uiso 1 1 calc R
C9 C 0.1721(5) 0.8106(18) 0.2614(3) 0.049(2) Uani 1 1 d .
H9 H 0.1842 0.9340 0.2396 0.059 Uiso 1 1 calc R
C7 C 0.1002(5) 0.4377(18) 0.2828(3) 0.051(2) Uani 1 1 d .
H7 H 0.0632 0.3093 0.2759 0.061 Uiso 1 1 calc R
C13 C 0.5747(5) 0.1429(17) 0.6176(3) 0.046(2) Uani 1 1 d .
H13 H 0.6140 0.0187 0.6218 0.055 Uiso 1 1 calc R
C1 C 0.2514(5) 0.4631(14) 0.4053(2) 0.0341(19) Uani 1 1 d .
C8 C 0.1187(5) 0.6158(19) 0.2514(3) 0.051(2) Uani 1 1 d .
H8 H 0.0953 0.6074 0.2229 0.061 Uiso 1 1 calc R

loop_
_atom_site_aniso_label
_atom_site_aniso_U_11
_atom_site_aniso_U_22
_atom_site_aniso_U_33
_atom_site_aniso_U_23
_atom_site_aniso_U_13
_atom_site_aniso_U_12
O1 0.070(4) 0.022(3) 0.058(4) 0.001(3) -0.028(3) 0.003(3)
O2 0.071(4) 0.026(3) 0.045(3) -0.003(3) -0.027(3) -0.001(3)
N2 0.036(4) 0.021(3) 0.040(4) -0.002(3) -0.015(3) -0.003(3)
N1 0.051(4) 0.019(3) 0.036(4) 0.001(3) -0.015(3) -0.001(3)
C6 0.039(5) 0.035(4) 0.053(5) 0.009(4) -0.012(4) -0.007(4)
C2 0.031(4) 0.029(4) 0.036(4) -0.001(4) -0.005(3) -0.006(4)
C12 0.036(5) 0.038(5) 0.049(5) 0.003(4) -0.003(4) 0.002(4)
C5 0.034(4) 0.026(4) 0.021(3) -0.004(3) -0.009(3) 0.008(3)
C4 0.041(5) 0.024(4) 0.030(4) 0.002(3) -0.012(3) 0.000(4)
C16 0.040(5) 0.038(5) 0.041(5) -0.004(4) -0.010(4) 0.001(4)
C14 0.050(5) 0.055(6) 0.049(5) 0.017(5) -0.026(4) -0.015(5)
C10 0.049(5) 0.034(5) 0.045(5) -0.001(4) -0.009(4) -0.006(4)
C3 0.037(4) 0.029(4) 0.031(4) 0.006(3) -0.006(3) -0.004(4)
C11 0.032(4) 0.027(4) 0.042(4) 0.002(4) -0.011(3) -0.005(4)
C15 0.052(6) 0.047(5) 0.042(5) 0.000(4) -0.017(4) -0.012(5)
C9 0.063(6) 0.047(5) 0.036(5) 0.011(4) -0.005(4) 0.008(5)
C7 0.057(6) 0.041(5) 0.054(5) -0.003(5) -0.032(4) 0.000(5)
C13 0.042(5) 0.042(5) 0.053(5) 0.016(5) -0.015(4) -0.001(5)
C1 0.045(5) 0.023(4) 0.034(4) -0.003(3) -0.011(4) 0.001(4)
C8 0.056(6) 0.055(6) 0.041(5) -0.010(5) -0.026(4) 0.016(5)

loop_
_atom_type_symbol
_atom_type_description
_atom_type_scat_dispersion_real
_atom_type_scat_dispersion_imag
_atom_type_scat_source
C C 0.0033 0.0016 'International Tables Vol C Tables 4.2.6.8 and 6.1.1.4'
H H 0.0000 0.0000 'International Tables Vol C Tables 4.2.6.8 and 6.1.1.4'
N N 0.0061 0.0033 'International Tables Vol C Tables 4.2.6.8 and 6.1.1.4'
O O 0.0106 0.0060 'International Tables Vol C Tables 4.2.6.8 and 6.1.1.4'

loop_
_geom_angle_atom_site_label_1
_geom_angle_atom_site_label_2
_geom_angle_atom_site_label_3
_geom_angle
C4 N2 C11 127.4(6)
C4 N2 H2 116.3
C11 N2 H2 116.3
C1 N1 C5 126.8(6)
C1 N1 H1 116.6
C5 N1 H1 116.6
C5 C6 C7 119.3(8)
C5 C6 H6 120.3
C7 C6 H6 120.3
C3 C2 C1 122.7(7)
C3 C2 H2A 106.7
C1 C2 H2A 106.7
C3 C2 H2B 106.7
C1 C2 H2B 106.7
H2A C2 H2B 106.6
C13 C12 C11 118.9(8)
C13 C12 H12 120.5
C11 C12 H12 120.5
C6 C5 C10 121.3(7)
C6 C5 N1 122.4(7)
C10 C5 N1 116.2(7)
O2 C4 N2 124.1(7)
O2 C4 C3 121.7(7)
N2 C4 C3 114.1(6)
C11 C16 C15 119.0(8)
C11 C16 H16 120.5
C15 C16 H16 120.5
C15 C14 C13 120.6(7)
C15 C14 H14 119.7
C13 C14 H14 119.7
C5 C10 C9 118.0(7)
C5 C10 H10 121.0
C9 C10 H10 121.0
C2 C3 C4 122.0(7)
C2 C3 H3A 106.8
C4 C3 H3A 106.8
C2 C3 H3B 106.8
C4 C3 H3B 106.8
H3A C3 H3B 106.7
C16 C11 C12 121.1(7)
C16 C11 N2 122.1(7)
C12 C11 N2 116.8(7)
C14 C15 C16 119.9(9)
C14 C15 H15 120.1
C16 C15 H15 120.1
C8 C9 C10 120.3(8)
C8 C9 H9 119.8
C10 C9 H9 119.8
C8 C7 C6 120.6(8)
C8 C7 H7 119.7
C6 C7 H7 119.7
C12 C13 C14 120.5(8)
C12 C13 H13 119.7
C14 C13 H13 119.7
O1 C1 N1 123.8(7)
O1 C1 C2 121.8(7)
N1 C1 C2 114.3(6)
C7 C8 C9 120.4(8)
C7 C8 H8 119.8
C9 C8 H8 119.8

loop_
_geom_bond_atom_site_label_1
_geom_bond_atom_site_label_2
_geom_bond_distance
O1 C1 1.239(9)
O2 C4 1.239(9)
N2 C4 1.351(9)
N2 C11 1.419(9)
N2 H2 0.8600
N1 C1 1.351(9)
N1 C5 1.419(9)
N1 H1 0.8600
C6 C5 1.365(10)
C6 C7 1.386(11)
C6 H6 0.9300
C2 C3 1.302(10)
C2 C1 1.481(10)
C2 H2A 0.9700
C2 H2B 0.9700
C12 C13 1.375(10)
C12 C11 1.399(10)
C12 H12 0.9300
C5 C10 1.382(10)
C4 C3 1.488(10)
C16 C11 1.371(11)
C16 C15 1.405(10)
C16 H16 0.9300
C14 C15 1.372(12)
C14 C13 1.377(13)
C14 H14 0.9300
C10 C9 1.395(11)
C10 H10 0.9300
C3 H3A 0.9700
C3 H3B 0.9700
C15 H15 0.9300
C9 C8 1.377(12)
C9 H9 0.9300
C7 C8 1.345(13)
C7 H7 0.9300
C13 H13 0.9300
C8 H8 0.9300

loop_
_cell_oxdiff_twin_id
_cell_oxdiff_twin_matrix_11
_cell_oxdiff_twin_matrix_12
_cell_oxdiff_twin_matrix_13
_cell_oxdiff_twin_matrix_21
_cell_oxdiff_twin_matrix_22
_cell_oxdiff_twin_matrix_23
_cell_oxdiff_twin_matrix_31
_cell_oxdiff_twin_matrix_32
_cell_oxdiff_twin_matrix_33
1 1.0000 0.0000 0.0000 0.0000 1.0000 0.0000 0.0000 0.0000 1.0000
2 -0.9931 0.0065 -0.0005 -0.0003 -0.9939 -0.0001 0.1118 0.0084 0.9949

loop_
_diffrn_oxdiff_twin_id
_diffrn_oxdiff_twin_ratio
_diffrn_oxdiff_twin_reflns_isolated
_diffrn_oxdiff_twin_reflns_overlapped
1 0.6841 175 6343
2 0.3159 171 6343
